data_7714636
loop_
_publ_author_name
'Singh, Anupam'
'Shiv, Kunal'
'Singh, Ranjeet'
'Bharty, M. K.'
'Manna, Partha Pratim'
'Prasad, Lal Bahadur'

_publ_section_title
;
 Antiproliferative activity of Fe(II), Co(II), Ni(II), Cu(II), and Zn(II)
 complexes of dithiocarbamate: synthesis, structural characterization, and
 thermal studies.
;
_journal_issue 3
_journal_name_full 'Dalton transactions (Cambridge, England : 2003)'
_journal_page_first 1196
_journal_page_last 1208
_journal_paper_doi 10.1039/d3dt03724j
_journal_volume 53
_journal_year 2024
_chemical_formula_moiety 'C64 H88 N4 O8 S8 Zn2'
_chemical_formula_sum 'C64 H88 N4 O8 S8 Zn2'
_chemical_formula_weight 1428.60
_space_group_crystal_system monoclinic
_space_group_IT_number 14
_space_group_name_Hall '-P 2ybc'
_space_group_name_H-M_alt 'P 1 21/c 1'
_atom_sites_solution_hydrogens geom
_audit_creation_method SHELXL-2018/3
_audit_update_record
;
2023-11-03 deposited with the CCDC.	2023-12-07 downloaded from the CCDC.
;
_cell_angle_alpha 90
_cell_angle_beta 94.4500(10)
_cell_angle_gamma 90
_cell_formula_units_Z 2
_cell_length_a 12.26470(10)
_cell_length_b 10.3467(2)
_cell_length_c 27.7181(3)
_cell_measurement_reflns_used 19989
_cell_measurement_temperature 293(2)
_cell_measurement_theta_max 71.8790
_cell_measurement_theta_min 3.1840
_cell_volume 3506.80(8)
_computing_cell_refinement 'CrysAlisPro 1.171.42.90a (Rigaku OD, 2023)'
_computing_data_collection 'CrysAlisPro 1.171.42.90a (Rigaku OD, 2023)'
_computing_data_reduction 'CrysAlisPro 1.171.42.90a (Rigaku OD, 2023)'
_computing_structure_refinement 'SHELXL-2018/3 (Sheldrick, 2018)'
_computing_structure_solution 'SHELXT 2018/2 (Sheldrick, 2018)'
_diffrn_ambient_temperature 293(2)
_diffrn_measured_fraction_theta_full 0.999
_diffrn_measured_fraction_theta_max 0.996
_diffrn_measurement_device_type 'XtaLAB Synergy, Dualflex, HyPix3000'
_diffrn_measurement_method '\w scans'
_diffrn_radiation_type CuK\a
_diffrn_radiation_wavelength 1.54184
_diffrn_reflns_av_R_equivalents 0.0389
_diffrn_reflns_av_unetI/netI 0.0270
_diffrn_reflns_Laue_measured_fraction_full 0.999
_diffrn_reflns_Laue_measured_fraction_max 0.996
_diffrn_reflns_limit_h_max 15
_diffrn_reflns_limit_h_min -11
_diffrn_reflns_limit_k_max 12
_diffrn_reflns_limit_k_min -12
_diffrn_reflns_limit_l_max 34
_diffrn_reflns_limit_l_min -34
_diffrn_reflns_number 36920
_diffrn_reflns_point_group_measured_fraction_full 0.999
_diffrn_reflns_point_group_measured_fraction_max 0.996
_diffrn_reflns_theta_full 67.684
_diffrn_reflns_theta_max 72.107
_diffrn_reflns_theta_min 3.198
_diffrn_source 'micro-focus sealed X-ray tube'
_exptl_absorpt_coefficient_mu 3.495
_exptl_absorpt_correction_T_max 1.00000
_exptl_absorpt_correction_T_min 0.79729
_exptl_absorpt_correction_type multi-scan
_exptl_absorpt_process_details
'CrysAlisPro 1.171.42.90a (Rigaku Oxford Diffraction, 2023) Empirical absorption correction using spherical harmonics implemented in SCALE3 ABSPACK scaling algorithm'
_exptl_crystal_colour Yellow
_exptl_crystal_density_diffrn 1.353
_exptl_crystal_description Needle
_exptl_crystal_F_000 1504
_exptl_crystal_size_max 0.24
_exptl_crystal_size_mid 0.14
_exptl_crystal_size_min 0.10
_refine_diff_density_max 0.342
_refine_diff_density_min -0.253
_refine_diff_density_rms 0.050
_refine_ls_extinction_method none
_refine_ls_goodness_of_fit_ref 1.075
_refine_ls_hydrogen_treatment constr
_refine_ls_matrix_type full
_refine_ls_number_parameters 392
_refine_ls_number_reflns 6880
_refine_ls_number_restraints 0
_refine_ls_restrained_S_all 1.075
_refine_ls_R_factor_all 0.0499
_refine_ls_R_factor_gt 0.0408
_refine_ls_shift/su_max 0.001
_refine_ls_shift/su_mean 0.000
_refine_ls_structure_factor_coef Fsqd
_refine_ls_weighting_details 'w=1/[\s^2^(Fo^2^)+(0.0616P)^2^+0.9029P] where P=(Fo^2^+2Fc^2^)/3'
_refine_ls_weighting_scheme calc
_refine_ls_wR_factor_gt 0.1162
_refine_ls_wR_factor_ref 0.1220
_reflns_Friedel_coverage 0.000
_reflns_number_gt 5547
_reflns_number_total 6880
_reflns_threshold_expression 'I > 2\s(I)'
_cod_data_source_file d3dt03724j2.cif
_cod_data_source_block shelx
_cod_depositor_comments 'Adding full bibliography for 7714635--7714636.cif.'
_cod_original_sg_symbol_H-M 'P 21/c'
_cod_database_code 7714636
_shelx_shelxl_version_number 2018/3
_shelx_space_group_comment
;
The symmetry employed for this shelxl refinement is uniquely defined
by the following loop, which should always be used as a source of
symmetry information in preference to the above space-group names.
They are only intended as comments.
;

loop_
_space_group_symop_operation_xyz
'x, y, z'
'-x, y+1/2, -z+1/2'
'-x, -y, -z'
'x, -y-1/2, z-1/2'

loop_
_atom_site_label
_atom_site_type_symbol
_atom_site_fract_x
_atom_site_fract_y
_atom_site_fract_z
_atom_site_U_iso_or_equiv
_atom_site_adp_type
_atom_site_occupancy
_atom_site_site_symmetry_order
_atom_site_calc_flag
_atom_site_refinement_flags_posn
_atom_site_refinement_flags_adp
_atom_site_refinement_flags_occupancy
_atom_site_disorder_assembly
_atom_site_disorder_group
Zn1 Zn 0.35636(2) 0.55572(4) 0.50076(2) 0.06443(13) Uani 1 1 d . . . . .
S3 S 0.47780(5) 0.32934(7) 0.50683(2) 0.05862(17) Uani 1 1 d . . . . .
S1 S 0.23431(5) 0.49473(8) 0.43588(2) 0.06446(18) Uani 1 1 d . . . . .
S2 S 0.21082(5) 0.71971(8) 0.49928(2) 0.06820(19) Uani 1 1 d . . . . .
S4 S 0.36330(6) 0.47352(8) 0.58000(2) 0.06722(19) Uani 1 1 d . . . . .
N2 N 0.49329(15) 0.2724(2) 0.60170(7) 0.0556(5) Uani 1 1 d . . . . .
N1 N 0.05490(15) 0.6424(2) 0.43244(7) 0.0593(5) Uani 1 1 d . . . . .
O1 O 0.7244(2) 0.5690(2) 0.78719(8) 0.0942(7) Uani 1 1 d . . . . .
O5 O -0.19873(19) 0.4927(3) 0.24214(8) 0.1025(8) Uani 1 1 d . . . . .
O2 O -0.0432(2) 0.5956(3) 0.19873(7) 0.1001(8) Uani 1 1 d . . . . .
C20 C 0.52829(19) 0.3616(2) 0.68573(9) 0.0551(5) Uani 1 1 d . . . . .
O3 O 0.6127(3) 0.3792(3) 0.81638(8) 0.1151(10) Uani 1 1 d . . . . .
C17 C 0.45160(18) 0.3506(3) 0.56736(9) 0.0559(6) Uani 1 1 d . . . . .
C3 C -0.00815(19) 0.5634(3) 0.34838(9) 0.0605(6) Uani 1 1 d . . . . .
C19 C 0.45716(19) 0.2791(3) 0.65101(9) 0.0611(6) Uani 1 1 d . . . . .
H19A H 0.455092 0.192080 0.663964 0.073 Uiso 1 1 calc R U . . .
H19B H 0.383200 0.312872 0.649269 0.073 Uiso 1 1 calc R U . . .
C27 C 0.5721(2) 0.1679(3) 0.59175(9) 0.0606(6) Uani 1 1 d . . . . .
H27 H 0.599206 0.186262 0.560114 0.073 Uiso 1 1 calc R U . . .
C24 C 0.5332(2) 0.3330(3) 0.73484(9) 0.0619(6) Uani 1 1 d . . . . .
H24 H 0.491535 0.265401 0.745679 0.074 Uiso 1 1 calc R U . . .
C18 C 0.5893(2) 0.4636(3) 0.67060(10) 0.0669(7) Uani 1 1 d . . . . .
H18 H 0.586195 0.485121 0.637940 0.080 Uiso 1 1 calc R U . . .
C1 C 0.15525(18) 0.6221(3) 0.45327(8) 0.0575(6) Uani 1 1 d . . . . .
C9 C -0.01129(18) 0.7542(3) 0.44702(9) 0.0612(6) Uani 1 1 d . . . . .
H9 H 0.040268 0.821012 0.459343 0.073 Uiso 1 1 calc R U . . .
C4 C -0.1001(2) 0.5190(3) 0.32096(10) 0.0606(6) Uani 1 1 d . . . . .
H4 H -0.156653 0.480846 0.336339 0.073 Uiso 1 1 calc R U . . .
C22 C 0.6608(2) 0.5055(3) 0.75197(10) 0.0665(7) Uani 1 1 d . . . . .
C2 C -0.0017(2) 0.5415(3) 0.40250(9) 0.0657(7) Uani 1 1 d . . . . .
H2A H -0.075596 0.533295 0.412328 0.079 Uiso 1 1 calc R U . . .
H2B H 0.035118 0.459889 0.409404 0.079 Uiso 1 1 calc R U . . .
C21 C 0.6556(2) 0.5346(3) 0.70386(10) 0.0681(7) Uani 1 1 d . . . . .
H21 H 0.696847 0.602805 0.693158 0.082 Uiso 1 1 calc R U . . .
C14 C -0.0810(2) 0.8135(3) 0.40479(11) 0.0756(8) Uani 1 1 d . . . . .
H14A H -0.132452 0.749732 0.391094 0.091 Uiso 1 1 calc R U . . .
H14B H -0.034514 0.839787 0.379781 0.091 Uiso 1 1 calc R U . . .
C23 C 0.5992(3) 0.4038(3) 0.76778(9) 0.0690(7) Uani 1 1 d . . . . .
C32 C 0.6709(2) 0.1671(3) 0.62862(11) 0.0705(7) Uani 1 1 d . . . . .
H32A H 0.706902 0.250565 0.628448 0.085 Uiso 1 1 calc R U . . .
H32B H 0.646572 0.153269 0.660693 0.085 Uiso 1 1 calc R U . . .
C5 C -0.1087(2) 0.5307(3) 0.27144(10) 0.0663(7) Uani 1 1 d . . . . .
C8 C 0.0731(2) 0.6203(4) 0.32507(11) 0.0796(9) Uani 1 1 d . . . . .
H8 H 0.135254 0.650407 0.342918 0.095 Uiso 1 1 calc R U . . .
C6 C -0.0261(2) 0.5884(3) 0.24783(10) 0.0708(7) Uani 1 1 d . . . . .
C10 C -0.0802(2) 0.7184(4) 0.48815(11) 0.0813(9) Uani 1 1 d . . . . .
H10A H -0.033292 0.684901 0.515074 0.098 Uiso 1 1 calc R U . . .
H10B H -0.131672 0.651201 0.477517 0.098 Uiso 1 1 calc R U . . .
C31 C 0.7517(3) 0.0622(3) 0.61759(12) 0.0827(9) Uani 1 1 d . . . . .
H31A H 0.781368 0.080341 0.586872 0.099 Uiso 1 1 calc R U . . .
H31B H 0.811748 0.061475 0.642508 0.099 Uiso 1 1 calc R U . . .
C28 C 0.5171(2) 0.0373(3) 0.58812(12) 0.0781(8) Uani 1 1 d . . . . .
H28A H 0.459448 0.038526 0.562129 0.094 Uiso 1 1 calc R U . . .
H28B H 0.484250 0.018673 0.618068 0.094 Uiso 1 1 calc R U . . .
C7 C 0.0644(2) 0.6340(4) 0.27482(11) 0.0806(9) Uani 1 1 d . . . . .
H7 H 0.120197 0.674192 0.259555 0.097 Uiso 1 1 calc R U . . .
C13 C -0.1432(3) 0.9306(4) 0.42192(13) 0.0877(9) Uani 1 1 d . . . . .
H13A H -0.091467 0.997581 0.432504 0.105 Uiso 1 1 calc R U . . .
H13B H -0.190131 0.964513 0.395102 0.105 Uiso 1 1 calc R U . . .
C12 C -0.2118(3) 0.8964(4) 0.46290(14) 0.0926(10) Uani 1 1 d . . . . .
H12A H -0.268767 0.836366 0.451426 0.111 Uiso 1 1 calc R U . . .
H12B H -0.246583 0.973792 0.474116 0.111 Uiso 1 1 calc R U . . .
C30 C 0.6967(3) -0.0684(4) 0.61537(13) 0.0887(10) Uani 1 1 d . . . . .
H30A H 0.748798 -0.133661 0.606994 0.106 Uiso 1 1 calc R U . . .
H30B H 0.672594 -0.089676 0.646908 0.106 Uiso 1 1 calc R U . . .
C11 C -0.1421(3) 0.8357(4) 0.50461(13) 0.0951(11) Uani 1 1 d . . . . .
H11A H -0.188624 0.809869 0.529664 0.114 Uiso 1 1 calc R U . . .
H11B H -0.090345 0.899095 0.518340 0.114 Uiso 1 1 calc R U . . .
C29 C 0.6000(3) -0.0688(4) 0.57838(14) 0.0949(11) Uani 1 1 d . . . . .
H29A H 0.564200 -0.152314 0.578744 0.114 Uiso 1 1 calc R U . . .
H29B H 0.625448 -0.056167 0.546439 0.114 Uiso 1 1 calc R U . . .
C15 C -0.2872(3) 0.4422(5) 0.26395(14) 0.1083(14) Uani 1 1 d . . . . .
H15A H -0.347023 0.429188 0.239978 0.162 Uiso 1 1 calc R U . . .
H15B H -0.308992 0.501335 0.288102 0.162 Uiso 1 1 calc R U . . .
H15C H -0.267033 0.361048 0.278871 0.162 Uiso 1 1 calc R U . . .
C25 C 0.7952(4) 0.6664(4) 0.77179(15) 0.1089(13) Uani 1 1 d . . . . .
H25A H 0.844838 0.629353 0.750512 0.163 Uiso 1 1 calc R U . . .
H25B H 0.835896 0.703092 0.799455 0.163 Uiso 1 1 calc R U . . .
H25C H 0.752787 0.732811 0.754990 0.163 Uiso 1 1 calc R U . . .
C16 C 0.0327(4) 0.6639(5) 0.17329(14) 0.1227(16) Uani 1 1 d . . . . .
H16A H 0.009067 0.664468 0.139451 0.184 Uiso 1 1 calc R U . . .
H16B H 0.102881 0.622814 0.177946 0.184 Uiso 1 1 calc R U . . .
H16C H 0.037990 0.751065 0.185066 0.184 Uiso 1 1 calc R U . . .
C26 C 0.5639(5) 0.2727(5) 0.83502(14) 0.1260(16) Uani 1 1 d . . . . .
H26A H 0.584616 0.196733 0.818092 0.189 Uiso 1 1 calc R U . . .
H26B H 0.485846 0.282575 0.831238 0.189 Uiso 1 1 calc R U . . .
H26C H 0.587059 0.264434 0.868762 0.189 Uiso 1 1 calc R U . . .

loop_
_atom_site_aniso_label
_atom_site_aniso_U_11
_atom_site_aniso_U_22
_atom_site_aniso_U_33
_atom_site_aniso_U_23
_atom_site_aniso_U_13
_atom_site_aniso_U_12
Zn1 0.04618(18) 0.0888(3) 0.0565(2) 0.00238(17) -0.00725(13) -0.00112(16)
S3 0.0507(3) 0.0720(4) 0.0513(3) -0.0053(3) -0.0079(2) -0.0054(3)
S1 0.0531(3) 0.0811(5) 0.0575(3) -0.0026(3) -0.0063(3) 0.0002(3)
S2 0.0511(3) 0.0871(5) 0.0640(4) -0.0087(3) -0.0112(3) 0.0043(3)
S4 0.0640(4) 0.0801(5) 0.0566(4) -0.0020(3) -0.0007(3) 0.0085(3)
N2 0.0470(9) 0.0664(13) 0.0523(10) 0.0006(9) -0.0030(8) -0.0074(9)
N1 0.0463(10) 0.0776(15) 0.0526(11) 0.0061(10) -0.0052(8) -0.0052(9)
O1 0.1180(18) 0.0906(16) 0.0699(13) -0.0146(12) -0.0195(12) -0.0179(14)
O5 0.0822(14) 0.153(2) 0.0697(13) -0.0181(14) -0.0129(10) -0.0416(15)
O2 0.1138(17) 0.127(2) 0.0584(12) -0.0028(13) -0.0003(11) -0.0333(16)
C20 0.0510(12) 0.0600(15) 0.0539(13) -0.0020(11) 0.0028(9) 0.0024(10)
O3 0.181(3) 0.110(2) 0.0523(11) 0.0026(13) 0.0021(14) -0.029(2)
C17 0.0433(11) 0.0653(15) 0.0573(13) -0.0027(11) -0.0075(9) -0.0098(10)
C3 0.0482(12) 0.0729(17) 0.0588(14) -0.0007(12) -0.0064(10) -0.0013(11)
C19 0.0512(12) 0.0736(17) 0.0579(14) 0.0042(12) 0.0007(10) -0.0080(12)
C27 0.0543(12) 0.0702(16) 0.0563(13) 0.0030(12) -0.0028(10) -0.0004(12)
C24 0.0696(15) 0.0597(15) 0.0573(14) 0.0013(12) 0.0105(11) 0.0025(12)
C18 0.0685(15) 0.0769(19) 0.0540(14) 0.0055(13) -0.0030(11) -0.0131(14)
C1 0.0440(11) 0.0785(17) 0.0491(12) 0.0071(12) -0.0024(9) -0.0062(11)
C9 0.0438(11) 0.0793(18) 0.0595(14) 0.0046(13) -0.0018(10) -0.0032(11)
C4 0.0521(13) 0.0648(16) 0.0637(15) -0.0037(12) -0.0035(10) -0.0059(11)
C22 0.0709(16) 0.0661(17) 0.0608(15) -0.0110(13) -0.0049(12) 0.0029(13)
C2 0.0499(13) 0.0806(19) 0.0644(15) 0.0076(13) -0.0089(11) -0.0119(12)
C21 0.0673(15) 0.0705(18) 0.0655(16) -0.0014(13) -0.0013(12) -0.0130(13)
C14 0.0638(15) 0.091(2) 0.0701(17) 0.0120(16) -0.0080(12) 0.0047(15)
C23 0.0871(18) 0.0696(17) 0.0501(13) -0.0041(13) 0.0040(12) 0.0052(15)
C32 0.0571(14) 0.0740(18) 0.0773(17) 0.0022(14) -0.0130(12) -0.0019(13)
C5 0.0622(14) 0.0703(17) 0.0644(15) -0.0133(13) -0.0080(12) -0.0077(13)
C8 0.0534(14) 0.114(3) 0.0695(17) 0.0013(17) -0.0078(12) -0.0215(16)
C6 0.0733(17) 0.0790(19) 0.0594(15) -0.0057(14) -0.0003(12) -0.0080(14)
C10 0.0639(16) 0.106(3) 0.0753(18) 0.0164(17) 0.0132(13) 0.0041(16)
C31 0.0702(17) 0.097(2) 0.080(2) 0.0133(17) -0.0022(14) 0.0143(17)
C28 0.0707(17) 0.079(2) 0.083(2) -0.0196(16) -0.0029(14) -0.0100(15)
C7 0.0660(16) 0.108(3) 0.0679(17) 0.0003(17) 0.0051(13) -0.0180(16)
C13 0.0710(18) 0.090(2) 0.100(2) 0.0074(19) -0.0120(16) 0.0067(17)
C12 0.0585(16) 0.093(2) 0.126(3) -0.011(2) 0.0083(17) 0.0019(16)
C30 0.106(2) 0.081(2) 0.079(2) -0.0007(17) 0.0101(18) 0.0247(19)
C11 0.082(2) 0.111(3) 0.096(2) -0.005(2) 0.0295(18) 0.001(2)
C29 0.113(3) 0.084(2) 0.089(2) -0.0264(19) 0.015(2) 0.001(2)
C15 0.076(2) 0.153(4) 0.094(2) -0.022(2) -0.0082(17) -0.045(2)
C25 0.126(3) 0.090(3) 0.104(3) -0.012(2) -0.034(2) -0.031(2)
C16 0.152(4) 0.145(4) 0.072(2) 0.007(2) 0.015(2) -0.038(3)
C26 0.200(5) 0.111(3) 0.070(2) 0.016(2) 0.034(3) 0.014(3)

loop_
_atom_type_symbol
_atom_type_description
_atom_type_scat_dispersion_real
_atom_type_scat_dispersion_imag
_atom_type_scat_source
C C 0.0181 0.0091 'International Tables Vol C Tables 4.2.6.8 and 6.1.1.4'
H H 0.0000 0.0000 'International Tables Vol C Tables 4.2.6.8 and 6.1.1.4'
N N 0.0311 0.0180 'International Tables Vol C Tables 4.2.6.8 and 6.1.1.4'
O O 0.0492 0.0322 'International Tables Vol C Tables 4.2.6.8 and 6.1.1.4'
S S 0.3331 0.5567 'International Tables Vol C Tables 4.2.6.8 and 6.1.1.4'
Zn Zn -1.5491 0.6778 'International Tables Vol C Tables 4.2.6.8 and 6.1.1.4'

loop_
_geom_angle_atom_site_label_1
_geom_angle_atom_site_label_2
_geom_angle_atom_site_label_3
_geom_angle
_geom_angle_site_symmetry_1
_geom_angle_site_symmetry_3
_geom_angle_publ_flag
S1 Zn1 S4 126.60(3) . . ?
S1 Zn1 S3 124.63(3) . 3_666 ?
S4 Zn1 S3 107.11(3) . 3_666 ?
S1 Zn1 S2 75.68(3) . . ?
S4 Zn1 S2 103.81(3) . . ?
S3 Zn1 S2 106.13(3) 3_666 . ?
S1 Zn1 S3 97.33(3) . . ?
S4 Zn1 S3 69.97(2) . . ?
S3 Zn1 S3 88.21(2) 3_666 . ?
S2 Zn1 S3 165.61(3) . . ?
C17 S3 Zn1 104.13(8) . 3_666 ?
C17 S3 Zn1 79.27(9) . . ?
Zn1 S3 Zn1 91.79(2) 3_666 . ?
C1 S1 Zn1 85.36(8) . . ?
C1 S2 Zn1 81.55(9) . . ?
C17 S4 Zn1 93.14(9) . . ?
C17 N2 C19 120.8(2) . . ?
C17 N2 C27 122.1(2) . . ?
C19 N2 C27 116.9(2) . . ?
C1 N1 C2 120.7(2) . . ?
C1 N1 C9 120.6(2) . . ?
C2 N1 C9 117.44(19) . . ?
C22 O1 C25 117.0(3) . . ?
C5 O5 C15 118.1(3) . . ?
C6 O2 C16 118.2(3) . . ?
C18 C20 C24 118.5(2) . . ?
C18 C20 C19 122.6(2) . . ?
C24 C20 C19 118.8(2) . . ?
C23 O3 C26 119.8(3) . . ?
N2 C17 S4 121.30(19) . . ?
N2 C17 S3 121.6(2) . . ?
S4 C17 S3 116.97(14) . . ?
C8 C3 C4 118.4(2) . . ?
C8 C3 C2 123.4(2) . . ?
C4 C3 C2 118.1(2) . . ?
N2 C19 C20 114.7(2) . . ?
N2 C19 H19A 108.6 . . ?
C20 C19 H19A 108.6 . . ?
N2 C19 H19B 108.6 . . ?
C20 C19 H19B 108.6 . . ?
H19A C19 H19B 107.6 . . ?
N2 C27 C28 111.6(2) . . ?
N2 C27 C32 111.9(2) . . ?
C28 C27 C32 111.6(2) . . ?
N2 C27 H27 107.1 . . ?
C28 C27 H27 107.1 . . ?
C32 C27 H27 107.1 . . ?
C23 C24 C20 120.9(3) . . ?
C23 C24 H24 119.6 . . ?
C20 C24 H24 119.6 . . ?
C20 C18 C21 120.4(3) . . ?
C20 C18 H18 119.8 . . ?
C21 C18 H18 119.8 . . ?
N1 C1 S2 121.7(2) . . ?
N1 C1 S1 121.2(2) . . ?
S2 C1 S1 117.06(13) . . ?
N1 C9 C10 111.2(2) . . ?
N1 C9 C14 113.0(2) . . ?
C10 C9 C14 111.3(2) . . ?
N1 C9 H9 107.0 . . ?
C10 C9 H9 107.0 . . ?
C14 C9 H9 107.0 . . ?
C5 C4 C3 121.0(2) . . ?
C5 C4 H4 119.5 . . ?
C3 C4 H4 119.5 . . ?
C21 C22 O1 124.9(3) . . ?
C21 C22 C23 119.4(3) . . ?
O1 C22 C23 115.6(3) . . ?
N1 C2 C3 116.0(2) . . ?
N1 C2 H2A 108.3 . . ?
C3 C2 H2A 108.3 . . ?
N1 C2 H2B 108.3 . . ?
C3 C2 H2B 108.3 . . ?
H2A C2 H2B 107.4 . . ?
C22 C21 C18 120.8(3) . . ?
C22 C21 H21 119.6 . . ?
C18 C21 H21 119.6 . . ?
C9 C14 C13 110.2(3) . . ?
C9 C14 H14A 109.6 . . ?
C13 C14 H14A 109.6 . . ?
C9 C14 H14B 109.6 . . ?
C13 C14 H14B 109.6 . . ?
H14A C14 H14B 108.1 . . ?
O3 C23 C24 124.9(3) . . ?
O3 C23 C22 115.2(3) . . ?
C24 C23 C22 119.9(2) . . ?
C31 C32 C27 111.5(2) . . ?
C31 C32 H32A 109.3 . . ?
C27 C32 H32A 109.3 . . ?
C31 C32 H32B 109.3 . . ?
C27 C32 H32B 109.3 . . ?
H32A C32 H32B 108.0 . . ?
C4 C5 O5 124.1(3) . . ?
C4 C5 C6 120.5(2) . . ?
O5 C5 C6 115.3(3) . . ?
C3 C8 C7 121.0(2) . . ?
C3 C8 H8 119.5 . . ?
C7 C8 H8 119.5 . . ?
O2 C6 C7 125.5(3) . . ?
O2 C6 C5 115.7(2) . . ?
C7 C6 C5 118.8(3) . . ?
C9 C10 C11 110.5(3) . . ?
C9 C10 H10A 109.5 . . ?
C11 C10 H10A 109.5 . . ?
C9 C10 H10B 109.5 . . ?
C11 C10 H10B 109.5 . . ?
H10A C10 H10B 108.1 . . ?
C30 C31 C32 110.6(3) . . ?
C30 C31 H31A 109.5 . . ?
C32 C31 H31A 109.5 . . ?
C30 C31 H31B 109.5 . . ?
C32 C31 H31B 109.5 . . ?
H31A C31 H31B 108.1 . . ?
C27 C28 C29 110.7(3) . . ?
C27 C28 H28A 109.5 . . ?
C29 C28 H28A 109.5 . . ?
C27 C28 H28B 109.5 . . ?
C29 C28 H28B 109.5 . . ?
H28A C28 H28B 108.1 . . ?
C6 C7 C8 120.3(3) . . ?
C6 C7 H7 119.9 . . ?
C8 C7 H7 119.9 . . ?
C12 C13 C14 111.7(3) . . ?
C12 C13 H13A 109.3 . . ?
C14 C13 H13A 109.3 . . ?
C12 C13 H13B 109.3 . . ?
C14 C13 H13B 109.3 . . ?
H13A C13 H13B 107.9 . . ?
C13 C12 C11 110.9(3) . . ?
C13 C12 H12A 109.5 . . ?
C11 C12 H12A 109.5 . . ?
C13 C12 H12B 109.5 . . ?
C11 C12 H12B 109.5 . . ?
H12A C12 H12B 108.0 . . ?
C29 C30 C31 110.8(3) . . ?
C29 C30 H30A 109.5 . . ?
C31 C30 H30A 109.5 . . ?
C29 C30 H30B 109.5 . . ?
C31 C30 H30B 109.5 . . ?
H30A C30 H30B 108.1 . . ?
C12 C11 C10 111.5(3) . . ?
C12 C11 H11A 109.3 . . ?
C10 C11 H11A 109.3 . . ?
C12 C11 H11B 109.3 . . ?
C10 C11 H11B 109.3 . . ?
H11A C11 H11B 108.0 . . ?
C30 C29 C28 112.1(3) . . ?
C30 C29 H29A 109.2 . . ?
C28 C29 H29A 109.2 . . ?
C30 C29 H29B 109.2 . . ?
C28 C29 H29B 109.2 . . ?
H29A C29 H29B 107.9 . . ?
O5 C15 H15A 109.5 . . ?
O5 C15 H15B 109.5 . . ?
H15A C15 H15B 109.5 . . ?
O5 C15 H15C 109.5 . . ?
H15A C15 H15C 109.5 . . ?
H15B C15 H15C 109.5 . . ?
O1 C25 H25A 109.5 . . ?
O1 C25 H25B 109.5 . . ?
H25A C25 H25B 109.5 . . ?
O1 C25 H25C 109.5 . . ?
H25A C25 H25C 109.5 . . ?
H25B C25 H25C 109.5 . . ?
O2 C16 H16A 109.5 . . ?
O2 C16 H16B 109.5 . . ?
H16A C16 H16B 109.5 . . ?
O2 C16 H16C 109.5 . . ?
H16A C16 H16C 109.5 . . ?
H16B C16 H16C 109.5 . . ?
O3 C26 H26A 109.5 . . ?
O3 C26 H26B 109.5 . . ?
H26A C26 H26B 109.5 . . ?
O3 C26 H26C 109.5 . . ?
H26A C26 H26C 109.5 . . ?
H26B C26 H26C 109.5 . . ?

loop_
_geom_bond_atom_site_label_1
_geom_bond_atom_site_label_2
_geom_bond_distance
_geom_bond_site_symmetry_2
_geom_bond_publ_flag
Zn1 S1 2.3355(7) . ?
Zn1 S4 2.3507(8) . ?
Zn1 S3 2.3796(7) 3_666 ?
Zn1 S2 2.4608(8) . ?
Zn1 S3 2.7738(8) . ?
S3 C17 1.747(3) . ?
S1 C1 1.727(3) . ?
S2 C1 1.725(3) . ?
S4 C17 1.724(3) . ?
N2 C17 1.322(3) . ?
N2 C19 1.471(3) . ?
N2 C27 1.490(3) . ?
N1 C1 1.335(3) . ?
N1 C2 1.473(3) . ?
N1 C9 1.488(4) . ?
O1 C22 1.369(3) . ?
O1 C25 1.418(5) . ?
O5 C5 1.376(3) . ?
O5 C15 1.385(4) . ?
O2 C6 1.363(3) . ?
O2 C16 1.401(5) . ?
C20 C18 1.378(4) . ?
C20 C24 1.390(3) . ?
C20 C19 1.512(3) . ?
O3 C23 1.368(3) . ?
O3 C26 1.374(5) . ?
C3 C8 1.362(4) . ?
C3 C4 1.388(3) . ?
C3 C2 1.513(4) . ?
C19 H19A 0.9700 . ?
C19 H19B 0.9700 . ?
C27 C28 1.510(4) . ?
C27 C32 1.523(3) . ?
C27 H27 0.9800 . ?
C24 C23 1.382(4) . ?
C24 H24 0.9300 . ?
C18 C21 1.391(4) . ?
C18 H18 0.9300 . ?
C9 C10 1.516(4) . ?
C9 C14 1.524(4) . ?
C9 H9 0.9800 . ?
C4 C5 1.374(4) . ?
C4 H4 0.9300 . ?
C22 C21 1.364(4) . ?
C22 C23 1.387(4) . ?
C2 H2A 0.9700 . ?
C2 H2B 0.9700 . ?
C21 H21 0.9300 . ?
C14 C13 1.526(5) . ?
C14 H14A 0.9700 . ?
C14 H14B 0.9700 . ?
C32 C31 1.517(4) . ?
C32 H32A 0.9700 . ?
C32 H32B 0.9700 . ?
C5 C6 1.384(4) . ?
C8 C7 1.396(4) . ?
C8 H8 0.9300 . ?
C6 C7 1.373(4) . ?
C10 C11 1.520(5) . ?
C10 H10A 0.9700 . ?
C10 H10B 0.9700 . ?
C31 C30 1.509(5) . ?
C31 H31A 0.9700 . ?
C31 H31B 0.9700 . ?
C28 C29 1.534(5) . ?
C28 H28A 0.9700 . ?
C28 H28B 0.9700 . ?
C7 H7 0.9300 . ?
C13 C12 1.507(5) . ?
C13 H13A 0.9700 . ?
C13 H13B 0.9700 . ?
C12 C11 1.519(5) . ?
C12 H12A 0.9700 . ?
C12 H12B 0.9700 . ?
C30 C29 1.507(5) . ?
C30 H30A 0.9700 . ?
C30 H30B 0.9700 . ?
C11 H11A 0.9700 . ?
C11 H11B 0.9700 . ?
C29 H29A 0.9700 . ?
C29 H29B 0.9700 . ?
C15 H15A 0.9600 . ?
C15 H15B 0.9600 . ?
C15 H15C 0.9600 . ?
C25 H25A 0.9600 . ?
C25 H25B 0.9600 . ?
C25 H25C 0.9600 . ?
C16 H16A 0.9600 . ?
C16 H16B 0.9600 . ?
C16 H16C 0.9600 . ?
C26 H26A 0.9600 . ?
C26 H26B 0.9600 . ?
C26 H26C 0.9600 . ?

loop_
_geom_hbond_atom_site_label_D
_geom_hbond_atom_site_label_H
_geom_hbond_atom_site_label_A
_geom_hbond_distance_DH
_geom_hbond_distance_HA
_geom_hbond_distance_DA
_geom_hbond_angle_DHA
_geom_hbond_site_symmetry_A
_geom_hbond_publ_flag
C27 H27 S3 0.98 2.50 3.041(3) 114.6 . yes
C9 H9 S2 0.98 2.52 3.006(2) 110.6 . yes
C2 H2B S1 0.97 2.52 3.009(3) 111.0 . yes

loop_
_geom_torsion_atom_site_label_1
_geom_torsion_atom_site_label_2
_geom_torsion_atom_site_label_3
_geom_torsion_atom_site_label_4
_geom_torsion
_geom_torsion_site_symmetry_1
_geom_torsion_site_symmetry_2
_geom_torsion_site_symmetry_3
_geom_torsion_site_symmetry_4
_geom_torsion_publ_flag
C19 N2 C17 S4 6.3(3) . . . . ?
C27 N2 C17 S4 -178.27(17) . . . . ?
C19 N2 C17 S3 -170.46(17) . . . . ?
C27 N2 C17 S3 5.0(3) . . . . ?
Zn1 S4 C17 N2 174.94(18) . . . . ?
Zn1 S4 C17 S3 -8.20(13) . . . . ?
Zn1 S3 C17 N2 -86.95(19) 3_666 . . . ?
Zn1 S3 C17 N2 -176.1(2) . . . . ?
Zn1 S3 C17 S4 96.20(12) 3_666 . . . ?
Zn1 S3 C17 S4 7.05(11) . . . . ?
C17 N2 C19 C20 -95.1(3) . . . . ?
C27 N2 C19 C20 89.2(3) . . . . ?
C18 C20 C19 N2 27.0(4) . . . . ?
C24 C20 C19 N2 -152.4(2) . . . . ?
C17 N2 C27 C28 -101.6(3) . . . . ?
C19 N2 C27 C28 74.0(3) . . . . ?
C17 N2 C27 C32 132.5(2) . . . . ?
C19 N2 C27 C32 -51.8(3) . . . . ?
C18 C20 C24 C23 -1.1(4) . . . . ?
C19 C20 C24 C23 178.4(3) . . . . ?
C24 C20 C18 C21 1.0(4) . . . . ?
C19 C20 C18 C21 -178.4(3) . . . . ?
C2 N1 C1 S2 -164.43(19) . . . . ?
C9 N1 C1 S2 2.5(3) . . . . ?
C2 N1 C1 S1 14.4(3) . . . . ?
C9 N1 C1 S1 -178.62(17) . . . . ?
Zn1 S2 C1 N1 173.6(2) . . . . ?
Zn1 S2 C1 S1 -5.32(13) . . . . ?
Zn1 S1 C1 N1 -173.3(2) . . . . ?
Zn1 S1 C1 S2 5.57(13) . . . . ?
C1 N1 C9 C10 -90.1(3) . . . . ?
C2 N1 C9 C10 77.3(3) . . . . ?
C1 N1 C9 C14 143.9(2) . . . . ?
C2 N1 C9 C14 -48.7(3) . . . . ?
C8 C3 C4 C5 0.7(4) . . . . ?
C2 C3 C4 C5 -177.1(3) . . . . ?
C25 O1 C22 C21 -4.4(5) . . . . ?
C25 O1 C22 C23 174.9(3) . . . . ?
C1 N1 C2 C3 -105.3(3) . . . . ?
C9 N1 C2 C3 87.4(3) . . . . ?
C8 C3 C2 N1 35.5(4) . . . . ?
C4 C3 C2 N1 -146.8(3) . . . . ?
O1 C22 C21 C18 179.3(3) . . . . ?
C23 C22 C21 C18 0.0(4) . . . . ?
C20 C18 C21 C22 -0.5(5) . . . . ?
N1 C9 C14 C13 -177.8(2) . . . . ?
C10 C9 C14 C13 56.2(4) . . . . ?
C26 O3 C23 C24 4.3(5) . . . . ?
C26 O3 C23 C22 -173.6(4) . . . . ?
C20 C24 C23 O3 -177.1(3) . . . . ?
C20 C24 C23 C22 0.6(4) . . . . ?
C21 C22 C23 O3 177.9(3) . . . . ?
O1 C22 C23 O3 -1.5(4) . . . . ?
C21 C22 C23 C24 0.0(4) . . . . ?
O1 C22 C23 C24 -179.4(3) . . . . ?
N2 C27 C32 C31 -178.9(2) . . . . ?
C28 C27 C32 C31 55.2(3) . . . . ?
C3 C4 C5 O5 -177.8(3) . . . . ?
C3 C4 C5 C6 -0.7(4) . . . . ?
C15 O5 C5 C4 1.5(5) . . . . ?
C15 O5 C5 C6 -175.8(3) . . . . ?
C4 C3 C8 C7 0.1(5) . . . . ?
C2 C3 C8 C7 177.7(3) . . . . ?
C16 O2 C6 C7 -5.4(6) . . . . ?
C16 O2 C6 C5 174.0(4) . . . . ?
C4 C5 C6 O2 -179.7(3) . . . . ?
O5 C5 C6 O2 -2.2(4) . . . . ?
C4 C5 C6 C7 -0.2(5) . . . . ?
O5 C5 C6 C7 177.2(3) . . . . ?
N1 C9 C10 C11 176.6(2) . . . . ?
C14 C9 C10 C11 -56.4(4) . . . . ?
C27 C32 C31 C30 -56.5(3) . . . . ?
N2 C27 C28 C29 -179.4(2) . . . . ?
C32 C27 C28 C29 -53.4(3) . . . . ?
O2 C6 C7 C8 -179.6(3) . . . . ?
C5 C6 C7 C8 1.0(5) . . . . ?
C3 C8 C7 C6 -0.9(6) . . . . ?
C9 C14 C13 C12 -55.9(4) . . . . ?
C14 C13 C12 C11 55.7(4) . . . . ?
C32 C31 C30 C29 56.8(4) . . . . ?
C13 C12 C11 C10 -55.6(4) . . . . ?
C9 C10 C11 C12 55.9(4) . . . . ?
C31 C30 C29 C28 -56.2(4) . . . . ?
C27 C28 C29 C30 54.4(4) . . . . ?
